data_4088806
loop_
_publ_author_name
'Chu, Wan-Yi'
'Gilbert-Wilson, Ryan'
'Rauchfuss, Thomas B.'
'van Gastel, Maurice'
'Neese, Frank'

_publ_section_title
;
 Cobalt Phosphino-\a-Iminopyridine-Catalyzed Hydrofunctionalization of
 Alkenes: Catalyst Development and Mechanistic Analysis
;
_journal_issue 17
_journal_name_full Organometallics
_journal_page_first 2900
_journal_paper_doi 10.1021/acs.organomet.6b00457
_journal_volume 35
_journal_year 2016
_chemical_formula_moiety 'C40 H38 Cl2 Co2 N4 P2'
_chemical_formula_sum 'C40 H38 Cl2 Co2 N4 P2'
_chemical_formula_weight 825.44
_space_group_crystal_system monoclinic
_space_group_IT_number 14
_space_group_name_Hall '-P 2ybc'
_space_group_name_H-M_alt 'P 1 21/c 1'
_atom_sites_solution_hydrogens geom
_atom_sites_solution_primary direct
_audit_creation_date 2016-06-07
_audit_creation_method
;
Olex2 1.2
(compiled 2016.02.19 svn.r3266 for OlexSys, GUI svn.r5155)
;
_cell_angle_alpha 90
_cell_angle_beta 93.696(2)
_cell_angle_gamma 90
_cell_formula_units_Z 2
_cell_length_a 8.5561(6)
_cell_length_b 9.1862(6)
_cell_length_c 22.7389(15)
_cell_measurement_reflns_used 9987
_cell_measurement_temperature 100(2)
_cell_measurement_theta_max 25.43
_cell_measurement_theta_min 2.39
_cell_volume 1783.5(2)
_computing_cell_refinement 'SAINT v8.34A (Bruker, 2013)'
_computing_data_collection 'APEX2 V2013.10-0 (Bruker, 2013)'
_computing_data_reduction 'SAINT v8.34A (Bruker, 2013)'
_computing_molecular_graphics 'Olex2 (Dolomanov et al., 2009)'
_computing_publication_material 'Olex2 (Dolomanov et al., 2009)'
_computing_structure_refinement 'ShelXL (Sheldrick, 2015)'
_computing_structure_solution 'ShelXT (Sheldrick, 2015)'
_diffrn_ambient_temperature 99.97
_diffrn_detector 'Bruker APEXII CCD area detector'
_diffrn_detector_type 'CCD area detector'
_diffrn_measured_fraction_theta_full 1.000
_diffrn_measured_fraction_theta_max 0.996
_diffrn_measurement_device 'Bruker D8 Venture/Photon 100'
_diffrn_measurement_device_type 'Bruker APEX-II CCD'
_diffrn_measurement_method '\f and \w scans'
_diffrn_radiation_monochromator 'multilayer mirrors'
_diffrn_radiation_probe x-ray
_diffrn_radiation_type MoK\a
_diffrn_radiation_wavelength 0.71073
_diffrn_reflns_av_R_equivalents 0.0808
_diffrn_reflns_av_unetI/netI 0.0316
_diffrn_reflns_Laue_measured_fraction_full 1.000
_diffrn_reflns_Laue_measured_fraction_max 0.996
_diffrn_reflns_limit_h_max 10
_diffrn_reflns_limit_h_min -10
_diffrn_reflns_limit_k_max 11
_diffrn_reflns_limit_k_min -11
_diffrn_reflns_limit_l_max 27
_diffrn_reflns_limit_l_min -27
_diffrn_reflns_number 29915
_diffrn_reflns_point_group_measured_fraction_full 1.000
_diffrn_reflns_point_group_measured_fraction_max 0.996
_diffrn_reflns_theta_full 25.242
_diffrn_reflns_theta_max 25.458
_diffrn_reflns_theta_min 2.385
_diffrn_source 'fine-focus sealed X-ray tube'
_diffrn_source_target Mo
_diffrn_source_type 'Siemens fine-focus sealed tube'
_diffrn_standards_number 0
_exptl_absorpt_coefficient_mu 1.206
_exptl_absorpt_correction_T_max 0.9968
_exptl_absorpt_correction_T_min 0.8640
_exptl_absorpt_correction_type integration
_exptl_absorpt_process_details
;
SADABS-2012/1 (Bruker,2012) was used for absorption correction.
wR2(int) was 0.0759 before and 0.0604 after correction.
The Ratio of minimum to maximum transmission is 0.8668.
The \l/2 correction factor is 0.0015.
;
_exptl_crystal_colour black
_exptl_crystal_colour_primary black
_exptl_crystal_density_diffrn 1.537
_exptl_crystal_description prism
_exptl_crystal_F_000 848
_exptl_crystal_preparation
; 
The data crystal was mounted using oil (Parantone-N, Exxon) to a 
0.3 mm cryo-loop (Hampton Research) with the (1 2 -4) scattering 
planes roughly normal to the spindle axis. 
;
_exptl_crystal_size_max 0.164
_exptl_crystal_size_mid 0.05
_exptl_crystal_size_min 0.041
_refine_diff_density_max 0.417
_refine_diff_density_min -0.396
_refine_diff_density_rms 0.099
_refine_ls_extinction_method none
_refine_ls_goodness_of_fit_ref 1.114
_refine_ls_hydrogen_treatment constr
_refine_ls_matrix_type full
_refine_ls_number_parameters 226
_refine_ls_number_reflns 3291
_refine_ls_number_restraints 0
_refine_ls_restrained_S_all 1.114
_refine_ls_R_factor_all 0.0397
_refine_ls_R_factor_gt 0.0323
_refine_ls_shift/su_max 0.001
_refine_ls_shift/su_mean 0.000
_refine_ls_structure_factor_coef Fsqd
_refine_ls_weighting_details 'w=1/[\s^2^(Fo^2^)+(0.0219P)^2^+2.3565P] where P=(Fo^2^+2Fc^2^)/3'
_refine_ls_weighting_scheme calc
_refine_ls_wR_factor_gt 0.0716
_refine_ls_wR_factor_ref 0.0751
_reflns_Friedel_coverage 0.000
_reflns_number_gt 2942
_reflns_number_total 3291
_reflns_threshold_expression 'I > 2\s(I)'
_cod_data_source_file om6b00457_si_004.cif
_cod_data_source_block '[CoCl(Ph2PC2NHpy)]2'
_cod_database_code 4088806
_shelx_space_group_comment
;
The symmetry employed for this shelxl refinement is uniquely defined
by the following loop, which should always be used as a source of
symmetry information in preference to the above space-group names.
They are only intended as comments.
;
_shelx_estimated_absorpt_t_max 0.952
_shelx_estimated_absorpt_t_min 0.827
_olex2_refinement_description
;
1. Fixed Uiso
 At 1.2 times of:
  All C(H) groups, All C(H,H) groups
2.a Ternary CH refined with riding coordinates:
 C3(H3)
2.b Secondary CH2 refined with riding coordinates:
 C1(H1A,H1B), C2(H2A,H2B)
2.c Aromatic/amide H refined with riding coordinates:
 C5(H5), C6(H6), C7(H7), C8(H8), C10(H10), C11(H11), C12(H12), C13(H13),
 C14(H14), C16(H16), C17(H17), C18(H18), C19(H19), C20(H20)
;
_shelx_shelxl_version_number 2014/7
_olex2_submission_special_instructions 'No special instructions were received'

loop_
_space_group_symop_operation_xyz
'x, y, z'
'-x, y+1/2, -z+1/2'
'-x, -y, -z'
'x, -y-1/2, z-1/2'

loop_
_atom_site_label
_atom_site_type_symbol
_atom_site_fract_x
_atom_site_fract_y
_atom_site_fract_z
_atom_site_U_iso_or_equiv
_atom_site_adp_type
_atom_site_occupancy
_atom_site_site_symmetry_order
_atom_site_calc_flag
_atom_site_refinement_flags_posn
Co1 Co 0.51401(4) 0.42802(3) 0.44239(2) 0.01419(10) Uani 1 1 d .
Cl1 Cl 0.69006(7) 0.29396(6) 0.39276(2) 0.01948(14) Uani 1 1 d .
P1 P 0.30060(7) 0.34019(7) 0.39835(3) 0.01632(14) Uani 1 1 d .
N1 N 0.3707(2) 0.5550(2) 0.48072(8) 0.0151(4) Uani 1 1 d .
N2 N 0.5935(2) 0.6155(2) 0.41037(8) 0.0168(4) Uani 1 1 d .
C1 C 0.1615(3) 0.3847(3) 0.45360(11) 0.0211(5) Uani 1 1 d .
H1A H 0.0524 0.3770 0.4365 0.025 Uiso 1 1 calc R
H1B H 0.1748 0.3179 0.4877 0.025 Uiso 1 1 calc R
C2 C 0.1988(3) 0.5403(3) 0.47227(11) 0.0207(5) Uani 1 1 d .
H2A H 0.1573 0.6090 0.4416 0.025 Uiso 1 1 calc R
H2B H 0.1498 0.5630 0.5095 0.025 Uiso 1 1 calc R
C3 C 0.4357(3) 0.6947(3) 0.48576(10) 0.0165(5) Uani 1 1 d .
H3 H 0.3580 0.7739 0.4914 0.020 Uiso 1 1 calc R
C4 C 0.5516(3) 0.7294(3) 0.44402(10) 0.0160(5) Uani 1 1 d .
C5 C 0.6154(3) 0.8681(3) 0.43712(11) 0.0195(5) Uani 1 1 d .
H5 H 0.5861 0.9463 0.4614 0.023 Uiso 1 1 calc R
C6 C 0.7208(3) 0.8903(3) 0.39483(11) 0.0240(6) Uani 1 1 d .
H6 H 0.7642 0.9841 0.3892 0.029 Uiso 1 1 calc R
C7 C 0.7630(3) 0.7735(3) 0.36045(11) 0.0252(6) Uani 1 1 d .
H7 H 0.8357 0.7862 0.3310 0.030 Uiso 1 1 calc R
C8 C 0.6979(3) 0.6388(3) 0.36960(10) 0.0202(5) Uani 1 1 d .
H8 H 0.7279 0.5592 0.3462 0.024 Uiso 1 1 calc R
C9 C 0.2689(3) 0.1480(3) 0.38207(11) 0.0200(5) Uani 1 1 d .
C10 C 0.3498(3) 0.0844(3) 0.33775(12) 0.0255(6) Uani 1 1 d .
H10 H 0.4189 0.1419 0.3163 0.031 Uiso 1 1 calc R
C11 C 0.3307(3) -0.0623(3) 0.32435(13) 0.0302(6) Uani 1 1 d .
H11 H 0.3867 -0.1046 0.2939 0.036 Uiso 1 1 calc R
C12 C 0.2307(3) -0.1464(3) 0.35511(12) 0.0296(6) Uani 1 1 d .
H12 H 0.2173 -0.2467 0.3459 0.036 Uiso 1 1 calc R
C13 C 0.1501(3) -0.0846(3) 0.39923(12) 0.0299(6) Uani 1 1 d .
H13 H 0.0814 -0.1429 0.4205 0.036 Uiso 1 1 calc R
C14 C 0.1681(3) 0.0617(3) 0.41306(12) 0.0267(6) Uani 1 1 d .
H14 H 0.1119 0.1032 0.4436 0.032 Uiso 1 1 calc R
C15 C 0.2224(3) 0.4316(3) 0.33149(10) 0.0178(5) Uani 1 1 d .
C16 C 0.3269(3) 0.4929(3) 0.29441(11) 0.0243(6) Uani 1 1 d .
H16 H 0.4364 0.4830 0.3033 0.029 Uiso 1 1 calc R
C17 C 0.2725(3) 0.5686(3) 0.24437(11) 0.0295(6) Uani 1 1 d .
H17 H 0.3447 0.6099 0.2191 0.035 Uiso 1 1 calc R
C18 C 0.1129(3) 0.5839(3) 0.23125(11) 0.0279(6) Uani 1 1 d .
H18 H 0.0755 0.6365 0.1972 0.033 Uiso 1 1 calc R
C19 C 0.0093(3) 0.5228(3) 0.26762(12) 0.0299(6) Uani 1 1 d .
H19 H -0.1001 0.5332 0.2585 0.036 Uiso 1 1 calc R
C20 C 0.0618(3) 0.4465(3) 0.31731(11) 0.0238(6) Uani 1 1 d .
H20 H -0.0114 0.4039 0.3419 0.029 Uiso 1 1 calc R

loop_
_atom_site_aniso_label
_atom_site_aniso_U_11
_atom_site_aniso_U_22
_atom_site_aniso_U_33
_atom_site_aniso_U_23
_atom_site_aniso_U_13
_atom_site_aniso_U_12
Co1 0.01438(17) 0.01457(17) 0.01398(16) -0.00169(13) 0.00381(12) 0.00017(13)
Cl1 0.0205(3) 0.0184(3) 0.0204(3) -0.0041(2) 0.0080(2) 0.0005(2)
P1 0.0159(3) 0.0167(3) 0.0166(3) -0.0020(2) 0.0027(2) -0.0003(2)
N1 0.0142(10) 0.0174(10) 0.0139(9) -0.0008(8) 0.0032(8) 0.0012(8)
N2 0.0181(10) 0.0162(10) 0.0163(10) 0.0002(8) 0.0027(8) 0.0005(8)
C1 0.0165(12) 0.0273(14) 0.0198(12) -0.0021(10) 0.0036(10) -0.0015(10)
C2 0.0152(12) 0.0258(14) 0.0215(12) -0.0029(10) 0.0038(10) 0.0031(10)
C3 0.0182(12) 0.0153(12) 0.0161(11) -0.0008(9) 0.0027(9) 0.0022(9)
C4 0.0173(12) 0.0176(12) 0.0131(11) 0.0008(9) 0.0007(9) 0.0022(10)
C5 0.0221(13) 0.0175(12) 0.0190(12) -0.0003(10) 0.0031(10) -0.0001(10)
C6 0.0263(14) 0.0183(13) 0.0280(14) 0.0018(11) 0.0055(11) -0.0031(11)
C7 0.0266(14) 0.0244(14) 0.0258(13) 0.0013(11) 0.0118(11) -0.0031(11)
C8 0.0205(13) 0.0231(13) 0.0179(12) -0.0013(10) 0.0073(10) -0.0006(10)
C9 0.0179(12) 0.0188(12) 0.0228(12) -0.0002(10) -0.0020(10) 0.0001(10)
C10 0.0243(14) 0.0206(13) 0.0318(14) -0.0036(11) 0.0034(11) -0.0024(11)
C11 0.0305(15) 0.0256(14) 0.0342(15) -0.0094(12) 0.0003(12) 0.0021(12)
C12 0.0318(15) 0.0176(13) 0.0374(16) -0.0017(12) -0.0125(12) 0.0001(11)
C13 0.0322(15) 0.0223(14) 0.0347(15) 0.0052(12) -0.0032(12) -0.0060(12)
C14 0.0266(14) 0.0259(14) 0.0278(14) 0.0017(12) 0.0019(11) -0.0004(11)
C15 0.0216(12) 0.0142(11) 0.0176(11) -0.0052(10) 0.0008(9) 0.0005(10)
C16 0.0211(13) 0.0329(15) 0.0188(12) -0.0009(11) 0.0012(10) 0.0001(11)
C17 0.0367(16) 0.0338(15) 0.0183(12) 0.0000(12) 0.0051(11) -0.0026(13)
C18 0.0391(16) 0.0270(14) 0.0169(12) -0.0043(11) -0.0030(11) 0.0076(12)
C19 0.0243(14) 0.0373(16) 0.0275(14) -0.0087(12) -0.0033(11) 0.0064(12)
C20 0.0225(13) 0.0230(14) 0.0257(13) -0.0028(11) 0.0011(11) -0.0013(11)

loop_
_atom_type_symbol
_atom_type_description
_atom_type_scat_dispersion_real
_atom_type_scat_dispersion_imag
_atom_type_scat_source
C C 0.0033 0.0016 'International Tables Vol C Tables 4.2.6.8 and 6.1.1.4'
H H 0.0000 0.0000 'International Tables Vol C Tables 4.2.6.8 and 6.1.1.4'
N N 0.0061 0.0033 'International Tables Vol C Tables 4.2.6.8 and 6.1.1.4'
P P 0.1023 0.0942 'International Tables Vol C Tables 4.2.6.8 and 6.1.1.4'
Cl Cl 0.1484 0.1585 'International Tables Vol C Tables 4.2.6.8 and 6.1.1.4'
Co Co 0.3494 0.9721 'International Tables Vol C Tables 4.2.6.8 and 6.1.1.4'

loop_
_exptl_crystal_face_index_h
_exptl_crystal_face_index_k
_exptl_crystal_face_index_l
_exptl_crystal_face_perp_dist
0.00 0.00 1.00 0.0200
0.00 0.00 -1.00 0.0120
-1.00 -1.00 2.00 0.0610
1.00 0.00 0.00 0.0400
-1.00 1.00 -2.00 0.0440
0.00 1.00 0.00 0.0190
0.00 -1.00 0.00 0.0250
1.00 0.00 -2.00 0.0240

loop_
_geom_angle_atom_site_label_1
_geom_angle_atom_site_label_2
_geom_angle_atom_site_label_3
_geom_angle
_geom_angle_site_symmetry_1
_geom_angle_site_symmetry_3
Cl1 Co1 Co1 140.15(2) . 3_666
P1 Co1 Co1 117.32(2) . 3_666
P1 Co1 Cl1 97.60(2) . .
N1 Co1 Co1 40.85(6) . 3_666
N1 Co1 Co1 40.39(5) 3_666 3_666
N1 Co1 Cl1 99.95(6) 3_666 .
N1 Co1 Cl1 175.32(6) . .
N1 Co1 P1 143.03(6) 3_666 .
N1 Co1 P1 83.90(6) . .
N1 Co1 N1 81.23(8) . 3_666
N1 Co1 N2 83.44(8) . .
N1 Co1 N2 95.30(8) 3_666 .
N1 Co1 C3 41.35(9) 3_666 3_666
N1 Co1 C3 94.60(9) . 3_666
N2 Co1 Co1 89.21(6) . 3_666
N2 Co1 Cl1 91.93(6) . .
N2 Co1 P1 116.39(6) . .
N2 Co1 C3 135.84(9) . 3_666
C3 Co1 Co1 63.63(7) 3_666 3_666
C3 Co1 Cl1 89.20(7) 3_666 .
C3 Co1 P1 107.16(7) 3_666 .
C1 P1 Co1 99.46(8) . .
C9 P1 Co1 124.17(8) . .
C9 P1 C1 105.12(12) . .
C9 P1 C15 103.60(11) . .
C15 P1 Co1 117.60(8) . .
C15 P1 C1 104.44(11) . .
Co1 N1 Co1 98.77(8) . 3_666
C2 N1 Co1 124.32(15) . 3_666
C2 N1 Co1 122.69(15) . .
C3 N1 Co1 109.15(14) . .
C3 N1 Co1 71.27(12) . 3_666
C3 N1 C2 118.77(19) . .
C4 N2 Co1 110.45(15) . .
C8 N2 Co1 129.97(17) . .
C8 N2 C4 118.5(2) . .
P1 C1 H1A 110.6 . .
P1 C1 H1B 110.6 . .
H1A C1 H1B 108.8 . .
C2 C1 P1 105.51(16) . .
C2 C1 H1A 110.6 . .
C2 C1 H1B 110.6 . .
N1 C2 C1 108.15(19) . .
N1 C2 H2A 110.1 . .
N1 C2 H2B 110.1 . .
C1 C2 H2A 110.1 . .
C1 C2 H2B 110.1 . .
H2A C2 H2B 108.4 . .
Co1 C3 H3 114.4 3_666 .
N1 C3 Co1 67.39(12) . 3_666
N1 C3 H3 114.4 . .
N1 C3 C4 115.6(2) . .
C4 C3 Co1 122.39(17) . 3_666
C4 C3 H3 114.4 . .
N2 C4 C3 114.5(2) . .
N2 C4 C5 121.3(2) . .
C5 C4 C3 124.1(2) . .
C4 C5 H5 120.3 . .
C6 C5 C4 119.4(2) . .
C6 C5 H5 120.3 . .
C5 C6 H6 120.5 . .
C5 C6 C7 119.0(2) . .
C7 C6 H6 120.5 . .
C6 C7 H7 120.4 . .
C8 C7 C6 119.1(2) . .
C8 C7 H7 120.4 . .
N2 C8 C7 122.7(2) . .
N2 C8 H8 118.7 . .
C7 C8 H8 118.7 . .
C10 C9 P1 118.74(19) . .
C10 C9 C14 118.8(2) . .
C14 C9 P1 122.5(2) . .
C9 C10 H10 119.7 . .
C9 C10 C11 120.7(3) . .
C11 C10 H10 119.7 . .
C10 C11 H11 120.0 . .
C12 C11 C10 120.1(3) . .
C12 C11 H11 120.0 . .
C11 C12 H12 120.1 . .
C13 C12 C11 119.7(2) . .
C13 C12 H12 120.1 . .
C12 C13 H13 119.6 . .
C12 C13 C14 120.8(3) . .
C14 C13 H13 119.6 . .
C9 C14 H14 120.0 . .
C13 C14 C9 120.0(3) . .
C13 C14 H14 120.0 . .
C16 C15 P1 118.49(18) . .
C16 C15 C20 118.9(2) . .
C20 C15 P1 122.60(19) . .
C15 C16 H16 119.8 . .
C15 C16 C17 120.4(2) . .
C17 C16 H16 119.8 . .
C16 C17 H17 120.0 . .
C18 C17 C16 120.1(3) . .
C18 C17 H17 120.0 . .
C17 C18 H18 120.2 . .
C19 C18 C17 119.7(2) . .
C19 C18 H18 120.2 . .
C18 C19 H19 119.6 . .
C18 C19 C20 120.9(3) . .
C20 C19 H19 119.6 . .
C15 C20 H20 119.9 . .
C19 C20 C15 120.1(2) . .
C19 C20 H20 119.9 . .

loop_
_geom_bond_atom_site_label_1
_geom_bond_atom_site_label_2
_geom_bond_distance
_geom_bond_site_symmetry_2
Co1 Co1 2.9583(6) 3_666
Co1 Cl1 2.2975(6) .
Co1 P1 2.1799(7) .
Co1 N1 1.9395(19) .
Co1 N1 1.9577(19) 3_666
Co1 N2 2.006(2) .
Co1 C3 2.008(2) 3_666
P1 C1 1.832(2) .
P1 C9 1.821(3) .
P1 C15 1.826(2) .
N1 Co1 1.9578(19) 3_666
N1 C2 1.476(3) .
N1 C3 1.401(3) .
N2 C4 1.358(3) .
N2 C8 1.345(3) .
C1 H1A 0.9900 .
C1 H1B 0.9900 .
C1 C2 1.520(3) .
C2 H2A 0.9900 .
C2 H2B 0.9900 .
C3 Co1 2.008(2) 3_666
C3 H3 1.0000 .
C3 C4 1.452(3) .
C4 C5 1.399(3) .
C5 H5 0.9500 .
C5 C6 1.375(3) .
C6 H6 0.9500 .
C6 C7 1.389(4) .
C7 H7 0.9500 .
C7 C8 1.378(4) .
C8 H8 0.9500 .
C9 C10 1.387(4) .
C9 C14 1.395(4) .
C10 H10 0.9500 .
C10 C11 1.389(4) .
C11 H11 0.9500 .
C11 C12 1.377(4) .
C12 H12 0.9500 .
C12 C13 1.376(4) .
C13 H13 0.9500 .
C13 C14 1.387(4) .
C14 H14 0.9500 .
C15 C16 1.387(3) .
C15 C20 1.398(3) .
C16 H16 0.9500 .
C16 C17 1.388(4) .
C17 H17 0.9500 .
C17 C18 1.386(4) .
C18 H18 0.9500 .
C18 C19 1.371(4) .
C19 H19 0.9500 .
C19 C20 1.380(4) .
C20 H20 0.9500 .
